data_4063407
loop_
_publ_author_name
'Adams, Richard D.'
'Kan, Yuwei'
'Zhang, Qiang'

_publ_section_title
;
 Transformations of Triphenylgermyl Ligands in Iridium&#x2212;Ruthenium
 Carbonyl Cluster Complexes
;
_journal_issue 2
_journal_name_full Organometallics
_journal_page_first 328
_journal_page_last 333
_journal_paper_doi 10.1021/om100989s
_journal_volume 30
_journal_year 2011
_chemical_formula_sum 'C65 H49 Ge3 Ir O11 Ru3'
_chemical_formula_weight 1719.22
_chemical_name_systematic
; 
 ? 
;
_space_group_IT_number 7
_symmetry_cell_setting monoclinic
_symmetry_space_group_name_Hall 'P -2yac'
_symmetry_space_group_name_H-M 'P 1 n 1'
_atom_sites_solution_hydrogens geom
_atom_sites_solution_primary direct
_atom_sites_solution_secondary difmap
_audit_creation_method SHELXL-97
_cell_angle_alpha 90.00
_cell_angle_beta 98.3440(10)
_cell_angle_gamma 90.00
_cell_formula_units_Z 2
_cell_length_a 9.1558(5)
_cell_length_b 20.1898(12)
_cell_length_c 17.0198(10)
_cell_measurement_reflns_used 7010
_cell_measurement_temperature 294(2)
_cell_measurement_theta_max 28.27
_cell_measurement_theta_min 2.35
_cell_volume 3112.9(3)
_computing_cell_refinement 'SAINT+  V6.45 (Bruker, 2003)'
_computing_data_collection 'SMART V5.632 (Bruker, 2005)'
_computing_data_reduction 'SAINT+  V6.45'
_computing_molecular_graphics 'SHELXTL V6.1 (Sheldrick, 2000)'
_computing_publication_material 'SHELXTL V6.1'
_computing_structure_refinement 'SHELXL-97 (Sheldrick, 1997)'
_computing_structure_solution 'SHELXS-97 (Sheldrick, 1990)'
_diffrn_ambient_temperature 294(2)
_diffrn_measured_fraction_theta_full 1.000
_diffrn_measured_fraction_theta_max 1.000
_diffrn_measurement_device_type 'Bruker SMART APEX CCD diffractometer'
_diffrn_measurement_method 'omega scans'
_diffrn_radiation_monochromator graphite
_diffrn_radiation_source 'fine-focus sealed tube'
_diffrn_radiation_type MoK\a
_diffrn_radiation_wavelength 0.71073
_diffrn_reflns_av_R_equivalents 0.0690
_diffrn_reflns_av_sigmaI/netI 0.0743
_diffrn_reflns_limit_h_max 10
_diffrn_reflns_limit_h_min -10
_diffrn_reflns_limit_k_max 24
_diffrn_reflns_limit_k_min -24
_diffrn_reflns_limit_l_max 20
_diffrn_reflns_limit_l_min -20
_diffrn_reflns_number 37842
_diffrn_reflns_theta_full 25.03
_diffrn_reflns_theta_max 25.03
_diffrn_reflns_theta_min 1.57
_diffrn_standards_decay_% <1
_exptl_absorpt_coefficient_mu 4.324
_exptl_absorpt_correction_T_max 1.000
_exptl_absorpt_correction_T_min 0.760
_exptl_absorpt_correction_type multi-scan
_exptl_absorpt_process_details '(SADABS, Bruker, 1997)'
_exptl_crystal_colour green
_exptl_crystal_density_diffrn 1.834
_exptl_crystal_density_method 'not measured'
_exptl_crystal_description rod
_exptl_crystal_F_000 1664
_exptl_crystal_size_max 0.30
_exptl_crystal_size_mid 0.05
_exptl_crystal_size_min 0.05
_refine_diff_density_max 1.708
_refine_diff_density_min -1.044
_refine_diff_density_rms 0.135
_refine_ls_abs_structure_details 'Flack H D (1983), Acta Cryst. A39, 876-881'
_refine_ls_abs_structure_Flack 0.306(8)
_refine_ls_extinction_method none
_refine_ls_goodness_of_fit_ref 1.075
_refine_ls_hydrogen_treatment mixed
_refine_ls_matrix_type full
_refine_ls_number_parameters 762
_refine_ls_number_reflns 10920
_refine_ls_number_restraints 46
_refine_ls_restrained_S_all 1.075
_refine_ls_R_factor_all 0.0674
_refine_ls_R_factor_gt 0.0527
_refine_ls_shift/su_max 0.002
_refine_ls_shift/su_mean 0.000
_refine_ls_structure_factor_coef Fsqd
_refine_ls_weighting_details 'calc w=1/[\s^2^(Fo^2^)+(0.0393P)^2^+3.3402P] where P=(Fo^2^+2Fc^2^)/3'
_refine_ls_weighting_scheme calc
_refine_ls_wR_factor_gt 0.1072
_refine_ls_wR_factor_ref 0.1136
_reflns_number_gt 9149
_reflns_number_total 10920
_reflns_threshold_expression >2sigma(I)
_cod_data_source_file om100989s_si_001.cif
_cod_data_source_block 1
_cod_depositor_comments
;
The following automatic conversions were performed:

'_symmetry_cell_setting' value 'Monoclinic' changed to 'monoclinic'
according to the built-in table from CIF Core dictionary named
'cif_core.dic' version 2.4.1 from
2010-06-29.

'_exptl_absorpt_correction_type' value 'Multi-Scan'
changed to 'multi-scan' according to the built-in table from CIF Core
dictionary named 'cif_core.dic' version 2.4.1 from 2010-06-29.

Automatic conversion script
Id: cif_fix_values 1673 2011-04-08 12:14:43Z adriana 
;
_cod_original_sg_symbol_H-M Pn
_cod_database_code 4063407

loop_
_symmetry_equiv_pos_as_xyz
'x, y, z'
'x+1/2, -y, z+1/2'

loop_
_atom_site_label
_atom_site_type_symbol
_atom_site_fract_x
_atom_site_fract_y
_atom_site_fract_z
_atom_site_U_iso_or_equiv
_atom_site_adp_type
_atom_site_occupancy
_atom_site_symmetry_multiplicity
_atom_site_calc_flag
_atom_site_refinement_flags
_atom_site_disorder_assembly
_atom_site_disorder_group
H1 H 0.0734(15) 0.3517(6) 0.4075(6) 0.063(18) Uiso 1 1 d D . .
H4 H 0.056(13) 0.3538(12) 0.6107(11) 0.063(18) Uiso 1 1 d D . .
Ir1 Ir 0.05237(6) 0.347950(18) 0.50803(4) 0.03377(11) Uani 1 1 d D . .
Ru1 Ru 0.09229(12) 0.27637(6) 0.35862(7) 0.0365(3) Uani 1 1 d D . .
Ru2 Ru 0.06638(16) 0.20636(4) 0.51351(9) 0.0326(2) Uani 1 1 d D . .
Ru3 Ru 0.03012(11) 0.28143(6) 0.66372(6) 0.0340(3) Uani 1 1 d D . .
Ge1 Ge 0.01467(14) 0.47070(6) 0.51897(8) 0.0355(3) Uani 1 1 d . . .
Ge2 Ge 0.14775(16) 0.18209(8) 0.26830(10) 0.0391(4) Uani 1 1 d . . .
Ge3 Ge -0.01578(17) 0.19119(8) 0.76142(10) 0.0403(4) Uani 1 1 d . . .
C2 C -0.1503(13) 0.3444(7) 0.4794(12) 0.051(5) Uani 1 1 d DU . .
C3 C 0.2561(12) 0.3566(8) 0.5320(11) 0.045(4) Uani 1 1 d DU . .
C11 C 0.3056(12) 0.2861(7) 0.3802(10) 0.045(4) Uani 1 1 d D . .
C12 C 0.097(2) 0.3382(8) 0.2768(10) 0.074(6) Uani 1 1 d D . .
C13 C -0.1176(13) 0.2627(8) 0.3251(10) 0.051(4) Uani 1 1 d DU . .
C21 C 0.2789(13) 0.2121(7) 0.5383(11) 0.045(4) Uani 1 1 d D . .
C22 C -0.1456(13) 0.2012(8) 0.4885(11) 0.050(4) Uani 1 1 d DU . .
C23 C 0.062(2) 0.1138(5) 0.5116(13) 0.053(3) Uani 1 1 d U . .
C31 C 0.2420(12) 0.2762(7) 0.6947(10) 0.041(4) Uani 1 1 d D . .
C32 C -0.1848(12) 0.2860(9) 0.6418(10) 0.051(5) Uani 1 1 d D . .
C33 C 0.0243(18) 0.3473(7) 0.7429(9) 0.046(4) Uani 1 1 d D . .
C34 C 0.1142(16) 0.5073(6) 0.6149(9) 0.050(4) Uani 1 1 d . . .
C35 C 0.062(2) 0.5677(8) 0.6421(11) 0.098(9) Uani 1 1 d . . .
H35 H -0.0179 0.5877 0.6112 0.117 Uiso 1 1 calc R . .
C36 C 0.123(3) 0.5993(9) 0.7119(12) 0.114(8) Uani 1 1 d . . .
H36 H 0.0865 0.6400 0.7254 0.136 Uiso 1 1 calc R . .
C37 C 0.238(2) 0.5695(9) 0.7611(11) 0.081(5) Uani 1 1 d . . .
H37 H 0.2773 0.5903 0.8082 0.097 Uiso 1 1 calc R . .
C38 C 0.2950(18) 0.5105(8) 0.7419(10) 0.063(5) Uani 1 1 d . . .
H38 H 0.3724 0.4902 0.7746 0.076 Uiso 1 1 calc R . .
C39 C 0.2273(15) 0.4808(7) 0.6668(8) 0.054(4) Uani 1 1 d . . .
H39 H 0.2647 0.4403 0.6531 0.065 Uiso 1 1 calc R . .
C40 C -0.1917(15) 0.4923(6) 0.5229(8) 0.049(4) Uani 1 1 d . . .
C41 C -0.2920(15) 0.5141(7) 0.4580(9) 0.054(4) Uani 1 1 d . . .
H41 H -0.2600 0.5180 0.4088 0.065 Uiso 1 1 calc R . .
C42 C -0.4292(18) 0.5293(9) 0.4640(9) 0.059(4) Uani 1 1 d . . .
H42 H -0.4893 0.5469 0.4202 0.071 Uiso 1 1 calc R . .
C43 C -0.484(2) 0.5201(9) 0.5317(13) 0.078(6) Uani 1 1 d . . .
H43 H -0.5836 0.5288 0.5335 0.094 Uiso 1 1 calc R . .
C44 C -0.3949(19) 0.4977(8) 0.5994(9) 0.062(4) Uani 1 1 d . . .
H44 H -0.4327 0.4913 0.6467 0.074 Uiso 1 1 calc R . .
C45 C -0.2515(17) 0.4856(7) 0.5945(9) 0.056(4) Uani 1 1 d . . .
H45 H -0.1898 0.4722 0.6400 0.067 Uiso 1 1 calc R . .
C46 C 0.0666(18) 0.5203(7) 0.4274(10) 0.059(4) Uani 1 1 d . . .
C47 C 0.1667(16) 0.4990(8) 0.3804(9) 0.060(4) Uani 1 1 d . . .
H47 H 0.2114 0.4581 0.3916 0.072 Uiso 1 1 calc R . .
C48 C 0.205(2) 0.5344(11) 0.3179(10) 0.092(6) Uani 1 1 d . . .
H48 H 0.2683 0.5165 0.2854 0.111 Uiso 1 1 calc R . .
C49 C 0.145(2) 0.5999(10) 0.3039(12) 0.094(7) Uani 1 1 d . . .
H49 H 0.1669 0.6254 0.2617 0.113 Uiso 1 1 calc R . .
C50 C 0.055(2) 0.6229(9) 0.3545(11) 0.083(6) Uani 1 1 d . . .
H50 H 0.0155 0.6653 0.3470 0.100 Uiso 1 1 calc R . .
C51 C 0.023(2) 0.5873(7) 0.4131(11) 0.072(5) Uani 1 1 d . . .
H51 H -0.0332 0.6070 0.4482 0.086 Uiso 1 1 calc R . .
C52 C 0.254(2) 0.2122(8) 0.1840(11) 0.049(4) Uani 1 1 d . . .
C53 C 0.398(2) 0.1937(8) 0.1840(13) 0.074(6) Uani 1 1 d . . .
H53 H 0.4434 0.1669 0.2249 0.089 Uiso 1 1 calc R . .
C54 C 0.482(2) 0.2141(8) 0.1237(14) 0.086(8) Uani 1 1 d . . .
H54 H 0.5780 0.1992 0.1222 0.103 Uiso 1 1 calc R . .
C55 C 0.409(2) 0.2589(10) 0.0660(12) 0.076(6) Uani 1 1 d . . .
H55 H 0.4589 0.2730 0.0249 0.091 Uiso 1 1 calc R . .
C56 C 0.2678(18) 0.2822(9) 0.0687(11) 0.063(5) Uani 1 1 d . . .
H56 H 0.2245 0.3145 0.0340 0.076 Uiso 1 1 calc R . .
C57 C 0.1962(17) 0.2548(10) 0.1253(10) 0.059(5) Uani 1 1 d . . .
H57 H 0.0975 0.2663 0.1239 0.070 Uiso 1 1 calc R . .
C58 C -0.0317(17) 0.1392(8) 0.2173(10) 0.049(4) Uani 1 1 d . . .
C59 C -0.1349(18) 0.1099(9) 0.2618(11) 0.063(5) Uani 1 1 d . . .
H59 H -0.1189 0.1135 0.3169 0.075 Uiso 1 1 calc R . .
C60 C -0.251(2) 0.0782(9) 0.2276(14) 0.075(6) Uani 1 1 d . . .
H60 H -0.3178 0.0617 0.2592 0.090 Uiso 1 1 calc R . .
C61 C -0.280(2) 0.0681(10) 0.1465(15) 0.077(6) Uani 1 1 d . . .
H61 H -0.3633 0.0448 0.1237 0.093 Uiso 1 1 calc R . .
C62 C -0.1791(19) 0.0943(10) 0.0998(12) 0.068(5) Uani 1 1 d . . .
H62 H -0.1933 0.0888 0.0450 0.082 Uiso 1 1 calc R . .
C63 C -0.0576(17) 0.1286(9) 0.1378(10) 0.059(5) Uani 1 1 d . . .
H63 H 0.0098 0.1453 0.1070 0.071 Uiso 1 1 calc R . .
C64 C 0.2666(18) 0.1129(7) 0.3306(9) 0.044(4) Uani 1 1 d . . .
C65 C 0.404(2) 0.1231(9) 0.3701(11) 0.064(5) Uani 1 1 d . . .
H65 H 0.4436 0.1655 0.3696 0.077 Uiso 1 1 calc R . .
C66 C 0.485(2) 0.0760(10) 0.4096(15) 0.090(7) Uani 1 1 d . . .
H66 H 0.5779 0.0864 0.4372 0.107 Uiso 1 1 calc R . .
C67 C 0.430(2) 0.0077(9) 0.4099(11) 0.066(5) Uani 1 1 d . . .
H67 H 0.4860 -0.0262 0.4361 0.080 Uiso 1 1 calc R . .
C68 C 0.296(2) -0.0027(7) 0.3704(11) 0.058(5) Uani 1 1 d . . .
H68 H 0.2567 -0.0453 0.3681 0.070 Uiso 1 1 calc R . .
C69 C 0.211(2) 0.0501(9) 0.3318(9) 0.060(5) Uani 1 1 d . . .
H69 H 0.1155 0.0418 0.3069 0.071 Uiso 1 1 calc R . .
C70 C -0.1402(17) 0.1208(10) 0.7067(10) 0.055(5) Uani 1 1 d . . .
C71 C -0.080(2) 0.0569(9) 0.6968(12) 0.066(5) Uani 1 1 d . . .
H71 H 0.0157 0.0465 0.7202 0.080 Uiso 1 1 calc R . .
C72 C -0.164(2) 0.0118(11) 0.6526(14) 0.091(7) Uani 1 1 d . . .
H72 H -0.1224 -0.0286 0.6417 0.109 Uiso 1 1 calc R . .
C73 C -0.310(3) 0.0244(11) 0.6233(11) 0.080(6) Uani 1 1 d . . .
H73 H -0.3642 -0.0085 0.5942 0.096 Uiso 1 1 calc R . .
C74 C -0.374(3) 0.0797(12) 0.6345(16) 0.101(8) Uani 1 1 d . . .
H74 H -0.4746 0.0862 0.6174 0.121 Uiso 1 1 calc R . .
C75 C -0.284(2) 0.1297(10) 0.6744(12) 0.072(6) Uani 1 1 d . . .
H75 H -0.3259 0.1713 0.6789 0.087 Uiso 1 1 calc R . .
C76 C 0.1662(15) 0.1464(7) 0.8123(9) 0.039(3) Uani 1 1 d . . .
C77 C 0.189(2) 0.1377(9) 0.8967(9) 0.062(5) Uani 1 1 d . . .
H77 H 0.1222 0.1542 0.9281 0.074 Uiso 1 1 calc R . .
C78 C 0.315(3) 0.1039(12) 0.9300(15) 0.096(8) Uani 1 1 d . . .
H78 H 0.3365 0.1008 0.9850 0.116 Uiso 1 1 calc R . .
C79 C 0.409(3) 0.0748(11) 0.8839(18) 0.094(8) Uani 1 1 d . . .
H79 H 0.4865 0.0482 0.9073 0.113 Uiso 1 1 calc R . .
C80 C 0.3900(17) 0.0847(10) 0.8062(14) 0.075(6) Uani 1 1 d . . .
H80 H 0.4573 0.0672 0.7758 0.089 Uiso 1 1 calc R . .
C81 C 0.2693(17) 0.1213(8) 0.7695(11) 0.054(4) Uani 1 1 d . . .
H81 H 0.2588 0.1287 0.7150 0.065 Uiso 1 1 calc R . .
C82 C -0.120(2) 0.2249(8) 0.8487(11) 0.057(5) Uani 1 1 d . . .
C83 C -0.0483(17) 0.2725(8) 0.8973(10) 0.044(4) Uani 1 1 d . . .
H83 H 0.0374 0.2919 0.8846 0.053 Uiso 1 1 calc R . .
C84 C -0.104(2) 0.2919(9) 0.9656(10) 0.061(5) Uani 1 1 d . . .
H84 H -0.0511 0.3213 1.0010 0.073 Uiso 1 1 calc R . .
C85 C -0.237(2) 0.2673(10) 0.9805(12) 0.076(6) Uani 1 1 d . . .
H85 H -0.2798 0.2827 1.0235 0.091 Uiso 1 1 calc R . .
C86 C -0.308(2) 0.2190(10) 0.9302(14) 0.081(6) Uani 1 1 d . . .
H86 H -0.3966 0.2012 0.9418 0.097 Uiso 1 1 calc R . .
C87 C -0.254(2) 0.1971(9) 0.8655(11) 0.068(5) Uani 1 1 d . . .
H87 H -0.3035 0.1649 0.8327 0.082 Uiso 1 1 calc R . .
H2 H 0.122(12) 0.206(2) 0.419(3) 0.063(18) Uiso 1 1 d D . .
H3 H 0.065(14) 0.2072(14) 0.6162(13) 0.063(18) Uiso 1 1 d D . .
O2 O -0.2803(14) 0.3473(6) 0.4587(10) 0.076(4) Uani 1 1 d . . .
O3 O 0.3821(17) 0.3615(7) 0.5452(9) 0.075(4) Uani 1 1 d . . .
O11 O 0.4294(14) 0.2935(7) 0.3864(9) 0.073(4) Uani 1 1 d . . .
O12 O 0.098(2) 0.3788(9) 0.2288(9) 0.116(6) Uani 1 1 d . . .
O13 O -0.2398(14) 0.2548(7) 0.3036(7) 0.070(4) Uani 1 1 d . . .
O21 O 0.4052(14) 0.2114(7) 0.5511(9) 0.069(4) Uani 1 1 d . . .
O22 O -0.2695(13) 0.1968(7) 0.4743(10) 0.072(4) Uani 1 1 d . . .
O23 O 0.075(2) 0.0567(4) 0.5159(10) 0.083(4) Uani 1 1 d . . .
O31 O 0.3630(14) 0.2720(7) 0.7168(9) 0.073(4) Uani 1 1 d . . .
O32 O -0.3075(15) 0.2932(6) 0.6308(10) 0.072(4) Uani 1 1 d . . .
O33 O 0.0233(17) 0.3883(7) 0.7854(9) 0.091(5) Uani 1 1 d . . .

loop_
_atom_site_aniso_label
_atom_site_aniso_U_11
_atom_site_aniso_U_22
_atom_site_aniso_U_33
_atom_site_aniso_U_23
_atom_site_aniso_U_13
_atom_site_aniso_U_12
Ir1 0.0464(2) 0.02228(18) 0.0336(2) -0.0005(3) 0.00909(18) -0.0010(3)
Ru1 0.0474(7) 0.0306(7) 0.0325(7) -0.0003(5) 0.0089(6) -0.0010(5)
Ru2 0.0431(5) 0.0234(4) 0.0317(5) -0.0007(7) 0.0070(4) 0.0010(6)
Ru3 0.0421(7) 0.0297(7) 0.0309(7) -0.0014(5) 0.0070(6) -0.0011(5)
Ge1 0.0508(9) 0.0243(6) 0.0317(7) 0.0009(6) 0.0065(6) -0.0015(5)
Ge2 0.0435(8) 0.0375(8) 0.0370(8) -0.0063(7) 0.0079(7) -0.0033(7)
Ge3 0.0422(8) 0.0401(9) 0.0398(9) 0.0083(7) 0.0103(7) 0.0004(7)
C2 0.073(8) 0.021(6) 0.062(8) -0.003(6) 0.024(7) 0.006(6)
C3 0.064(8) 0.029(6) 0.045(7) -0.016(6) 0.017(6) -0.002(6)
C11 0.066(12) 0.029(8) 0.042(10) 0.002(7) 0.016(9) 0.006(7)
C12 0.118(17) 0.042(10) 0.057(12) -0.001(9) -0.004(12) 0.009(10)
C13 0.064(8) 0.044(7) 0.042(7) -0.009(6) -0.003(6) 0.008(6)
C21 0.057(10) 0.030(8) 0.054(10) -0.016(7) 0.023(8) -0.005(7)
C22 0.058(8) 0.039(7) 0.051(8) -0.010(6) -0.005(6) -0.009(6)
C23 0.068(7) 0.034(5) 0.056(6) -0.011(7) 0.007(5) 0.021(7)
C31 0.036(8) 0.047(9) 0.038(8) 0.000(6) 0.006(6) -0.007(6)
C32 0.049(11) 0.069(13) 0.038(10) 0.022(8) 0.017(8) 0.026(8)
C33 0.054(9) 0.046(9) 0.047(9) -0.017(8) 0.033(7) -0.008(7)
C34 0.054(9) 0.028(7) 0.065(10) -0.013(7) 0.004(7) -0.005(6)
C35 0.120(16) 0.043(10) 0.102(15) -0.031(10) -0.076(13) 0.047(10)
C36 0.18(2) 0.053(11) 0.093(15) -0.028(11) -0.029(15) 0.033(13)
C37 0.090(13) 0.071(11) 0.074(11) -0.026(10) -0.015(10) 0.001(10)
C38 0.058(9) 0.048(10) 0.076(13) 0.001(8) -0.016(9) -0.001(8)
C39 0.057(9) 0.044(8) 0.058(9) -0.013(7) -0.001(7) -0.002(7)
C40 0.070(9) 0.024(6) 0.050(8) -0.002(6) -0.002(7) -0.017(6)
C41 0.048(8) 0.054(9) 0.057(9) 0.006(7) -0.003(7) 0.007(7)
C42 0.066(10) 0.068(11) 0.047(9) 0.019(8) 0.020(8) 0.022(9)
C43 0.070(11) 0.063(11) 0.112(17) -0.009(12) 0.046(11) 0.011(10)
C44 0.075(11) 0.065(10) 0.050(9) -0.004(8) 0.021(8) -0.004(9)
C45 0.068(10) 0.046(8) 0.060(9) 0.000(7) 0.030(8) 0.006(7)
C46 0.076(11) 0.036(8) 0.074(11) 0.008(8) 0.039(9) -0.019(8)
C47 0.051(9) 0.054(9) 0.073(10) 0.010(8) 0.005(8) 0.001(7)
C48 0.087(13) 0.128(18) 0.073(12) 0.000(13) 0.053(10) -0.038(13)
C49 0.131(18) 0.072(13) 0.073(13) 0.031(11) -0.013(12) -0.064(13)
C50 0.121(17) 0.059(12) 0.069(12) 0.019(10) 0.012(12) 0.023(11)
C51 0.102(13) 0.023(8) 0.086(13) 0.023(8) -0.003(10) 0.005(8)
C52 0.065(11) 0.040(8) 0.048(9) -0.001(7) 0.022(8) -0.014(7)
C53 0.077(12) 0.047(10) 0.120(17) 0.022(10) 0.084(12) 0.004(9)
C54 0.070(12) 0.046(10) 0.16(2) 0.032(11) 0.076(13) 0.028(9)
C55 0.093(14) 0.071(12) 0.076(13) 0.002(11) 0.053(11) 0.015(11)
C56 0.050(10) 0.086(13) 0.059(11) 0.012(9) 0.025(9) -0.013(9)
C57 0.036(8) 0.101(14) 0.043(10) -0.013(10) 0.018(7) -0.003(9)
C58 0.049(9) 0.043(9) 0.054(10) -0.003(8) 0.003(7) 0.009(7)
C59 0.055(10) 0.061(11) 0.072(12) -0.015(9) 0.009(9) -0.002(9)
C60 0.067(12) 0.048(11) 0.113(18) 0.004(11) 0.023(12) -0.011(9)
C61 0.052(10) 0.071(13) 0.105(17) -0.021(13) -0.001(11) -0.013(9)
C62 0.069(11) 0.071(12) 0.060(11) -0.030(10) -0.002(9) -0.007(10)
C63 0.049(9) 0.074(12) 0.051(10) -0.012(9) -0.002(7) -0.022(8)
C64 0.071(10) 0.020(7) 0.041(8) -0.008(6) 0.009(7) -0.008(6)
C65 0.071(11) 0.036(9) 0.077(12) -0.019(8) -0.016(9) -0.003(8)
C66 0.071(12) 0.054(12) 0.14(2) -0.019(13) 0.004(12) -0.012(10)
C67 0.078(12) 0.045(10) 0.073(12) 0.012(9) -0.001(9) 0.036(9)
C68 0.074(11) 0.017(7) 0.087(13) 0.012(7) 0.021(10) 0.016(7)
C69 0.077(12) 0.063(11) 0.037(9) -0.010(8) 0.004(8) -0.006(9)
C70 0.044(9) 0.080(13) 0.046(9) 0.010(9) 0.021(7) -0.018(8)
C71 0.053(10) 0.052(10) 0.096(14) -0.037(10) 0.017(9) -0.022(8)
C72 0.074(14) 0.080(15) 0.112(17) -0.016(13) -0.012(12) -0.021(11)
C73 0.111(17) 0.063(13) 0.063(12) -0.030(11) 0.006(11) -0.033(12)
C74 0.094(16) 0.072(16) 0.13(2) 0.012(14) -0.011(14) -0.025(13)
C75 0.068(12) 0.053(11) 0.092(14) 0.003(10) -0.003(10) -0.018(9)
C76 0.033(7) 0.035(7) 0.047(8) 0.012(7) -0.004(6) 0.003(6)
C77 0.080(11) 0.060(11) 0.040(8) 0.028(8) -0.013(8) -0.005(9)
C78 0.117(19) 0.078(15) 0.081(16) 0.034(13) -0.028(14) -0.016(14)
C79 0.097(16) 0.061(14) 0.12(2) 0.029(14) -0.006(15) 0.024(12)
C80 0.034(8) 0.069(12) 0.122(19) 0.036(12) 0.016(10) 0.018(8)
C81 0.058(10) 0.045(9) 0.062(10) 0.014(8) 0.015(8) 0.005(8)
C82 0.082(13) 0.049(10) 0.045(10) 0.016(8) 0.026(9) 0.019(9)
C83 0.048(9) 0.054(9) 0.036(8) 0.010(7) 0.024(7) 0.006(7)
C84 0.072(12) 0.065(11) 0.044(9) 0.014(8) -0.002(8) -0.009(9)
C85 0.101(16) 0.066(12) 0.067(12) -0.002(10) 0.032(11) 0.028(11)
C86 0.057(11) 0.081(14) 0.120(18) -0.016(12) 0.060(12) -0.013(9)
C87 0.091(13) 0.060(11) 0.066(11) -0.004(9) 0.053(10) -0.007(10)
O2 0.044(7) 0.071(9) 0.111(11) -0.008(7) 0.005(7) 0.010(6)
O3 0.076(9) 0.063(8) 0.088(10) -0.028(7) 0.021(8) -0.004(7)
O11 0.042(7) 0.090(10) 0.090(11) -0.038(9) 0.014(7) -0.017(7)
O12 0.186(17) 0.106(13) 0.064(10) 0.047(10) 0.049(10) 0.010(12)
O13 0.065(8) 0.080(8) 0.054(8) -0.009(7) -0.025(6) 0.016(7)
O21 0.041(7) 0.080(9) 0.083(10) -0.013(7) -0.004(6) -0.001(6)
O22 0.038(7) 0.072(8) 0.107(11) -0.013(8) 0.015(6) -0.014(6)
O23 0.153(11) 0.018(4) 0.082(7) 0.009(7) 0.026(7) -0.011(8)
O31 0.052(8) 0.082(9) 0.081(9) -0.012(7) -0.003(7) -0.006(6)
O32 0.047(8) 0.060(8) 0.108(12) 0.001(8) 0.010(8) 0.013(6)
O33 0.133(13) 0.058(8) 0.091(11) -0.038(8) 0.049(9) -0.012(8)

loop_
_atom_type_symbol
_atom_type_description
_atom_type_scat_dispersion_real
_atom_type_scat_dispersion_imag
_atom_type_scat_source
C C 0.0033 0.0016 'International Tables Vol C Tables 4.2.6.8 and 6.1.1.4'
H H 0.0000 0.0000 'International Tables Vol C Tables 4.2.6.8 and 6.1.1.4'
O O 0.0106 0.0060 'International Tables Vol C Tables 4.2.6.8 and 6.1.1.4'
Ge Ge 0.1547 1.8001 'International Tables Vol C Tables 4.2.6.8 and 6.1.1.4'
Ru Ru -1.2594 0.8363 'International Tables Vol C Tables 4.2.6.8 and 6.1.1.4'
Ir Ir -1.4442 7.9887 'International Tables Vol C Tables 4.2.6.8 and 6.1.1.4'

loop_
_geom_angle_atom_site_label_1
_geom_angle_atom_site_label_2
_geom_angle_atom_site_label_3
_geom_angle
_geom_angle_site_symmetry_1
_geom_angle_site_symmetry_3
_geom_angle_publ_flag
C2 Ir1 C3 176.0(9) . . ?
C2 Ir1 Ge1 85.1(4) . . ?
C3 Ir1 Ge1 92.0(5) . . ?
C2 Ir1 Ru2 90.5(4) . . ?
C3 Ir1 Ru2 92.8(5) . . ?
Ge1 Ir1 Ru2 171.31(5) . . ?
C2 Ir1 Ru1 89.9(6) . . ?
C3 Ir1 Ru1 89.4(5) . . ?
Ge1 Ir1 Ru1 125.04(4) . . ?
Ru2 Ir1 Ru1 62.29(4) . . ?
C2 Ir1 Ru3 91.2(6) . . ?
C3 Ir1 Ru3 92.4(6) . . ?
Ge1 Ir1 Ru3 110.36(4) . . ?
Ru2 Ir1 Ru3 62.17(4) . . ?
Ru1 Ir1 Ru3 124.46(3) . . ?
C2 Ir1 H1 89.6(8) . . ?
C3 Ir1 H1 87.8(7) . . ?
Ge1 Ir1 H1 93.8(4) . . ?
Ru2 Ir1 H1 93.7(4) . . ?
Ru1 Ir1 H1 31.4(4) . . ?
Ru3 Ir1 H1 155.8(4) . . ?
C2 Ir1 H4 98(4) . . ?
C3 Ir1 H4 84(4) . . ?
Ge1 Ir1 H4 80.9(13) . . ?
Ru2 Ir1 H4 92.3(10) . . ?
Ru1 Ir1 H4 153.6(19) . . ?
Ru3 Ir1 H4 30.9(4) . . ?
H1 Ir1 H4 170(3) . . ?
C12 Ru1 C13 90.4(9) . . ?
C12 Ru1 C11 86.6(8) . . ?
C13 Ru1 C11 173.4(8) . . ?
C12 Ru1 Ge2 91.2(6) . . ?
C13 Ru1 Ge2 89.6(5) . . ?
C11 Ru1 Ge2 84.7(5) . . ?
C12 Ru1 Ir1 109.2(6) . . ?
C13 Ru1 Ir1 94.6(5) . . ?
C11 Ru1 Ir1 91.9(5) . . ?
Ge2 Ru1 Ir1 159.14(7) . . ?
C12 Ru1 Ru2 165.9(6) . . ?
C13 Ru1 Ru2 89.4(5) . . ?
C11 Ru1 Ru2 94.9(5) . . ?
Ge2 Ru1 Ru2 102.96(6) . . ?
Ir1 Ru1 Ru2 56.74(3) . . ?
C12 Ru1 H1 77.9(7) . . ?
C13 Ru1 H1 95.8(7) . . ?
C11 Ru1 H1 89.3(6) . . ?
Ge2 Ru1 H1 167.8(4) . . ?
Ir1 Ru1 H1 31.3(4) . . ?
Ru2 Ru1 H1 88.1(4) . . ?
C12 Ru1 H2 163.4(11) . . ?
C13 Ru1 H2 97(4) . . ?
C11 Ru1 H2 84(4) . . ?
Ge2 Ru1 H2 74.1(12) . . ?
Ir1 Ru1 H2 85.1(13) . . ?
Ru2 Ru1 H2 30.0(4) . . ?
H1 Ru1 H2 115.9(17) . . ?
C23 Ru2 C22 85.6(8) . . ?
C23 Ru2 C21 94.7(8) . . ?
C22 Ru2 C21 179.7(7) . . ?
C23 Ru2 Ir1 175.6(7) . . ?
C22 Ru2 Ir1 90.4(5) . . ?
C21 Ru2 Ir1 89.2(4) . . ?
C23 Ru2 Ru1 117.1(7) . . ?
C22 Ru2 Ru1 92.1(6) . . ?
C21 Ru2 Ru1 87.6(5) . . ?
Ir1 Ru2 Ru1 60.97(3) . . ?
C23 Ru2 Ru3 120.6(7) . . ?
C22 Ru2 Ru3 89.0(5) . . ?
C21 Ru2 Ru3 90.9(5) . . ?
Ir1 Ru2 Ru3 61.20(3) . . ?
Ru1 Ru2 Ru3 122.16(3) . . ?
C23 Ru2 H2 89.6(17) . . ?
C22 Ru2 H2 103(4) . . ?
C21 Ru2 H2 77(4) . . ?
Ir1 Ru2 H2 89.3(13) . . ?
Ru1 Ru2 H2 30.0(4) . . ?
Ru3 Ru2 H2 149(2) . . ?
C23 Ru2 H3 91.3(12) . . ?
C22 Ru2 H3 94(4) . . ?
C21 Ru2 H3 86(4) . . ?
Ir1 Ru2 H3 90.9(8) . . ?
Ru1 Ru2 H3 151.3(15) . . ?
Ru3 Ru2 H3 30.1(4) . . ?
H2 Ru2 H3 164(6) . . ?
C33 Ru3 C31 88.6(7) . . ?
C33 Ru3 C32 88.3(7) . . ?
C31 Ru3 C32 175.3(7) . . ?
C33 Ru3 Ge3 90.8(5) . . ?
C31 Ru3 Ge3 92.1(5) . . ?
C32 Ru3 Ge3 84.4(5) . . ?
C33 Ru3 Ir1 109.0(5) . . ?
C31 Ru3 Ir1 94.1(5) . . ?
C32 Ru3 Ir1 90.3(5) . . ?
Ge3 Ru3 Ir1 159.41(7) . . ?
C33 Ru3 Ru2 165.0(5) . . ?
C31 Ru3 Ru2 88.5(5) . . ?
C32 Ru3 Ru2 95.3(5) . . ?
Ge3 Ru3 Ru2 104.01(6) . . ?
Ir1 Ru3 Ru2 56.62(3) . . ?
C33 Ru3 H4 78.5(9) . . ?
C31 Ru3 H4 89(4) . . ?
C32 Ru3 H4 94(4) . . ?
Ge3 Ru3 H4 169.2(11) . . ?
Ir1 Ru3 H4 30.8(4) . . ?
Ru2 Ru3 H4 86.7(9) . . ?
C33 Ru3 H3 162.0(17) . . ?
C31 Ru3 H3 81(4) . . ?
C32 Ru3 H3 101(4) . . ?
Ge3 Ru3 H3 75.4(14) . . ?
Ir1 Ru3 H3 86.3(8) . . ?
Ru2 Ru3 H3 30.1(4) . . ?
H4 Ru3 H3 115(2) . . ?
C34 Ge1 C40 103.3(6) . . ?
C34 Ge1 C46 110.0(6) . . ?
C40 Ge1 C46 105.1(6) . . ?
C34 Ge1 Ir1 113.1(4) . . ?
C40 Ge1 Ir1 111.6(3) . . ?
C46 Ge1 Ir1 113.0(5) . . ?
C52 Ge2 C58 106.8(7) . . ?
C52 Ge2 C64 108.8(7) . . ?
C58 Ge2 C64 106.7(6) . . ?
C52 Ge2 Ru1 112.1(5) . . ?
C58 Ge2 Ru1 111.9(5) . . ?
C64 Ge2 Ru1 110.3(4) . . ?
C70 Ge3 C76 105.6(7) . . ?
C70 Ge3 C82 107.0(8) . . ?
C76 Ge3 C82 107.0(7) . . ?
C70 Ge3 Ru3 110.3(5) . . ?
C76 Ge3 Ru3 113.9(4) . . ?
C82 Ge3 Ru3 112.6(5) . . ?
O2 C2 Ir1 174.6(14) . . ?
O3 C3 Ir1 178.5(17) . . ?
O11 C11 Ru1 174.2(16) . . ?
O12 C12 Ru1 176.4(19) . . ?
O13 C13 Ru1 178.3(17) . . ?
O21 C21 Ru2 175.6(14) . . ?
O22 C22 Ru2 178.6(16) . . ?
O23 C23 Ru2 172(2) . . ?
O31 C31 Ru3 175.9(16) . . ?
O32 C32 Ru3 175.2(17) . . ?
O33 C33 Ru3 175.6(16) . . ?
C39 C34 C35 112.7(13) . . ?
C39 C34 Ge1 128.8(10) . . ?
C35 C34 Ge1 118.3(11) . . ?
C36 C35 C34 124.3(15) . . ?
C36 C35 H35 117.8 . . ?
C34 C35 H35 117.8 . . ?
C37 C36 C35 119.5(16) . . ?
C37 C36 H36 120.2 . . ?
C35 C36 H36 120.2 . . ?
C38 C37 C36 121.3(16) . . ?
C38 C37 H37 119.3 . . ?
C36 C37 H37 119.3 . . ?
C37 C38 C39 116.1(13) . . ?
C37 C38 H38 122.0 . . ?
C39 C38 H38 122.0 . . ?
C34 C39 C38 126.0(13) . . ?
C34 C39 H39 117.0 . . ?
C38 C39 H39 117.0 . . ?
C41 C40 C45 114.7(14) . . ?
C41 C40 Ge1 124.8(11) . . ?
C45 C40 Ge1 120.4(10) . . ?
C42 C41 C40 122.5(15) . . ?
C42 C41 H41 118.7 . . ?
C40 C41 H41 118.7 . . ?
C41 C42 C43 121.4(17) . . ?
C41 C42 H42 119.3 . . ?
C43 C42 H42 119.3 . . ?
C42 C43 C44 120.6(16) . . ?
C42 C43 H43 119.7 . . ?
C44 C43 H43 119.7 . . ?
C45 C44 C43 118.0(16) . . ?
C45 C44 H44 121.0 . . ?
C43 C44 H44 121.0 . . ?
C44 C45 C40 122.5(15) . . ?
C44 C45 H45 118.7 . . ?
C40 C45 H45 118.7 . . ?
C47 C46 C51 113.2(15) . . ?
C47 C46 Ge1 124.3(12) . . ?
C51 C46 Ge1 121.6(13) . . ?
C48 C47 C46 124.1(16) . . ?
C48 C47 H47 118.0 . . ?
C46 C47 H47 118.0 . . ?
C47 C48 C49 118.2(18) . . ?
C47 C48 H48 120.9 . . ?
C49 C48 H48 120.9 . . ?
C50 C49 C48 117.5(16) . . ?
C50 C49 H49 121.2 . . ?
C48 C49 H49 121.2 . . ?
C51 C50 C49 121.7(18) . . ?
C51 C50 H50 119.2 . . ?
C49 C50 H50 119.2 . . ?
C50 C51 C46 124.6(19) . . ?
C50 C51 H51 117.7 . . ?
C46 C51 H51 117.7 . . ?
C57 C52 C53 116.1(16) . . ?
C57 C52 Ge2 123.9(13) . . ?
C53 C52 Ge2 119.8(13) . . ?
C52 C53 C54 122.6(18) . . ?
C52 C53 H53 118.7 . . ?
C54 C53 H53 118.7 . . ?
C55 C54 C53 115.5(16) . . ?
C55 C54 H54 122.2 . . ?
C53 C54 H54 122.2 . . ?
C56 C55 C54 122.5(17) . . ?
C56 C55 H55 118.8 . . ?
C54 C55 H55 118.8 . . ?
C57 C56 C55 115.8(17) . . ?
C57 C56 H56 122.1 . . ?
C55 C56 H56 122.1 . . ?
C56 C57 C52 127.0(16) . . ?
C56 C57 H57 116.5 . . ?
C52 C57 H57 116.5 . . ?
C63 C58 C59 115.6(15) . . ?
C63 C58 Ge2 121.9(13) . . ?
C59 C58 Ge2 122.0(12) . . ?
C60 C59 C58 121.9(19) . . ?
C60 C59 H59 119.0 . . ?
C58 C59 H59 119.0 . . ?
C59 C60 C61 123(2) . . ?
C59 C60 H60 118.6 . . ?
C61 C60 H60 118.6 . . ?
C60 C61 C62 117.5(17) . . ?
C60 C61 H61 121.2 . . ?
C62 C61 H61 121.2 . . ?
C63 C62 C61 118.2(18) . . ?
C63 C62 H62 120.9 . . ?
C61 C62 H62 120.9 . . ?
C58 C63 C62 123.8(17) . . ?
C58 C63 H63 118.1 . . ?
C62 C63 H63 118.1 . . ?
C65 C64 C69 117.1(15) . . ?
C65 C64 Ge2 123.9(12) . . ?
C69 C64 Ge2 119.0(12) . . ?
C66 C65 C64 123.7(17) . . ?
C66 C65 H65 118.1 . . ?
C64 C65 H65 118.1 . . ?
C65 C66 C67 120.3(18) . . ?
C65 C66 H66 119.8 . . ?
C67 C66 H66 119.8 . . ?
C68 C67 C66 116.2(15) . . ?
C68 C67 H67 121.9 . . ?
C66 C67 H67 121.9 . . ?
C67 C68 C69 121.1(16) . . ?
C67 C68 H68 119.4 . . ?
C69 C68 H68 119.4 . . ?
C64 C69 C68 121.5(16) . . ?
C64 C69 H69 119.3 . . ?
C68 C69 H69 119.3 . . ?
C75 C70 C71 116.2(17) . . ?
C75 C70 Ge3 123.7(15) . . ?
C71 C70 Ge3 120.2(12) . . ?
C72 C71 C70 118.5(18) . . ?
C72 C71 H71 120.7 . . ?
C70 C71 H71 120.7 . . ?
C71 C72 C73 121(2) . . ?
C71 C72 H72 119.3 . . ?
C73 C72 H72 119.3 . . ?
C74 C73 C72 123(2) . . ?
C74 C73 H73 118.4 . . ?
C72 C73 H73 118.4 . . ?
C73 C74 C75 116(2) . . ?
C73 C74 H74 121.9 . . ?
C75 C74 H74 121.9 . . ?
C70 C75 C74 124(2) . . ?
C70 C75 H75 117.9 . . ?
C74 C75 H75 117.9 . . ?
C81 C76 C77 118.5(14) . . ?
C81 C76 Ge3 122.5(11) . . ?
C77 C76 Ge3 119.0(12) . . ?
C78 C77 C76 117(2) . . ?
C78 C77 H77 121.3 . . ?
C76 C77 H77 121.3 . . ?
C79 C78 C77 122(2) . . ?
C79 C78 H78 119.1 . . ?
C77 C78 H78 119.1 . . ?
C80 C79 C78 120(2) . . ?
C80 C79 H79 120.0 . . ?
C78 C79 H79 120.0 . . ?
C79 C80 C81 121(2) . . ?
C79 C80 H80 119.7 . . ?
C81 C80 H80 119.7 . . ?
C76 C81 C80 121.2(17) . . ?
C76 C81 H81 119.4 . . ?
C80 C81 H81 119.4 . . ?
C83 C82 C87 120.5(17) . . ?
C83 C82 Ge3 116.9(14) . . ?
C87 C82 Ge3 122.4(14) . . ?
C82 C83 C84 120.1(16) . . ?
C82 C83 H83 120.0 . . ?
C84 C83 H83 120.0 . . ?
C85 C84 C83 119.8(17) . . ?
C85 C84 H84 120.1 . . ?
C83 C84 H84 120.1 . . ?
C84 C85 C86 119.0(18) . . ?
C84 C85 H85 120.5 . . ?
C86 C85 H85 120.5 . . ?
C87 C86 C85 122.5(18) . . ?
C87 C86 H86 118.8 . . ?
C85 C86 H86 118.8 . . ?
C86 C87 C82 117.9(18) . . ?
C86 C87 H87 121.0 . . ?
C82 C87 H87 121.0 . . ?

loop_
_geom_bond_atom_site_label_1
_geom_bond_atom_site_label_2
_geom_bond_distance
_geom_bond_site_symmetry_2
_geom_bond_publ_flag
Ir1 C2 1.850(12) . ?
Ir1 C3 1.859(11) . ?
Ir1 Ge1 2.5129(12) . ?
Ir1 Ru2 2.8625(8) . ?
Ir1 Ru1 2.9930(14) . ?
Ir1 Ru3 3.0040(14) . ?
Ir1 H1 1.751(10) . ?
Ir1 H4 1.747(10) . ?
Ru1 C12 1.876(14) . ?
Ru1 C13 1.943(11) . ?
Ru1 C11 1.944(11) . ?
Ru1 Ge2 2.544(2) . ?
Ru1 Ru2 3.0308(19) . ?
Ru1 H1 1.754(10) . ?
Ru1 H2 1.750(10) . ?
Ru2 C23 1.869(11) . ?
Ru2 C22 1.929(11) . ?
Ru2 C21 1.934(12) . ?
Ru2 Ru3 3.0315(18) . ?
Ru2 H2 1.750(10) . ?
Ru2 H3 1.751(10) . ?
Ru3 C33 1.900(11) . ?
Ru3 C31 1.938(10) . ?
Ru3 C32 1.951(11) . ?
Ru3 Ge3 2.542(2) . ?
Ru3 H4 1.753(10) . ?
Ru3 H3 1.754(10) . ?
Ge1 C34 1.900(14) . ?
Ge1 C40 1.950(15) . ?
Ge1 C46 1.967(14) . ?
Ge2 C52 1.942(17) . ?
Ge2 C58 1.946(16) . ?
Ge2 C64 1.981(15) . ?
Ge3 C70 1.969(17) . ?
Ge3 C76 1.981(13) . ?
Ge3 C82 1.996(19) . ?
C2 O2 1.193(17) . ?
C3 O3 1.147(17) . ?
C11 O11 1.133(15) . ?
C12 O12 1.157(18) . ?
C13 O13 1.137(16) . ?
C21 O21 1.145(16) . ?
C22 O22 1.128(15) . ?
C23 O23 1.161(13) . ?
C31 O31 1.121(15) . ?
C32 O32 1.121(16) . ?
C33 O33 1.100(16) . ?
C34 C39 1.368(18) . ?
C34 C35 1.41(2) . ?
C35 C36 1.39(2) . ?
C35 H35 0.9300 . ?
C36 C37 1.39(2) . ?
C36 H36 0.9300 . ?
C37 C38 1.36(2) . ?
C37 H37 0.9300 . ?
C38 C39 1.47(2) . ?
C38 H38 0.9300 . ?
C39 H39 0.9300 . ?
C40 C41 1.401(17) . ?
C40 C45 1.414(18) . ?
C41 C42 1.31(2) . ?
C41 H41 0.9300 . ?
C42 C43 1.34(2) . ?
C42 H42 0.9300 . ?
C43 C44 1.39(2) . ?
C43 H43 0.9300 . ?
C44 C45 1.35(2) . ?
C44 H44 0.9300 . ?
C45 H45 0.9300 . ?
C46 C47 1.37(2) . ?
C46 C51 1.42(2) . ?
C47 C48 1.37(2) . ?
C47 H47 0.9300 . ?
C48 C49 1.44(3) . ?
C48 H48 0.9300 . ?
C49 C50 1.36(3) . ?
C49 H49 0.9300 . ?
C50 C51 1.30(2) . ?
C50 H50 0.9300 . ?
C51 H51 0.9300 . ?
C52 C57 1.36(2) . ?
C52 C53 1.38(2) . ?
C53 C54 1.43(2) . ?
C53 H53 0.9300 . ?
C54 C55 1.43(3) . ?
C54 H54 0.9300 . ?
C55 C56 1.39(2) . ?
C55 H55 0.9300 . ?
C56 C57 1.36(2) . ?
C56 H56 0.9300 . ?
C57 H57 0.9300 . ?
C58 C63 1.36(2) . ?
C58 C59 1.42(2) . ?
C59 C60 1.31(2) . ?
C59 H59 0.9300 . ?
C60 C61 1.38(3) . ?
C60 H60 0.9300 . ?
C61 C62 1.41(3) . ?
C61 H61 0.9300 . ?
C62 C63 1.39(2) . ?
C62 H62 0.9300 . ?
C63 H63 0.9300 . ?
C64 C65 1.35(2) . ?
C64 C69 1.37(2) . ?
C65 C66 1.33(3) . ?
C65 H65 0.9300 . ?
C66 C67 1.47(3) . ?
C66 H66 0.9300 . ?
C67 C68 1.33(2) . ?
C67 H67 0.9300 . ?
C68 C69 1.42(2) . ?
C68 H68 0.9300 . ?
C69 H69 0.9300 . ?
C70 C75 1.37(2) . ?
C70 C71 1.42(3) . ?
C71 C72 1.35(2) . ?
C71 H71 0.9300 . ?
C72 C73 1.38(3) . ?
C72 H72 0.9300 . ?
C73 C74 1.29(3) . ?
C73 H73 0.9300 . ?
C74 C75 1.41(3) . ?
C74 H74 0.9300 . ?
C75 H75 0.9300 . ?
C76 C81 1.37(2) . ?
C76 C77 1.43(2) . ?
C77 C78 1.39(3) . ?
C77 H77 0.9300 . ?
C78 C79 1.38(3) . ?
C78 H78 0.9300 . ?
C79 C80 1.32(3) . ?
C79 H79 0.9300 . ?
C80 C81 1.40(2) . ?
C80 H80 0.9300 . ?
C81 H81 0.9300 . ?
C82 C83 1.37(2) . ?
C82 C87 1.42(2) . ?
C83 C84 1.39(2) . ?
C83 H83 0.9300 . ?
C84 C85 1.38(3) . ?
C84 H84 0.9300 . ?
C85 C86 1.40(3) . ?
C85 H85 0.9300 . ?
C86 C87 1.35(2) . ?
C86 H86 0.9300 . ?
C87 H87 0.9300 . ?
